data_7202375
loop_
_publ_author_name
'Khalaf, Majid S.'
'Oakley, Sarah H.'
'Coles, Martyn P.'
'Hitchcock, Peter B.'

_publ_section_title
;
 A strategy for the propagation of hydrogen-bonding in bicyclic
 guanidinium salts
;
_journal_name_full CrystEngComm
_journal_paper_doi 10.1039/b811191j
_journal_year 2008
_chemical_compound_source 'synthesis as described'
_chemical_formula_moiety 'C5 H10 N3, Cl'
_chemical_formula_sum 'C5 H10 Cl N3'
_chemical_formula_weight 147.61
_chemical_name_systematic
;
?
;
_space_group_IT_number 14
_symmetry_cell_setting monoclinic
_symmetry_Int_Tables_number 14
_symmetry_space_group_name_Hall '-P 2ybc'
_symmetry_space_group_name_H-M 'P 1 21/c 1'
_atom_sites_solution_hydrogens geom
_atom_sites_solution_primary direct
_atom_sites_solution_secondary difmap
_audit_conform_dict_location ftp://ftp.iucr.org/pub/cif_core.dic
_audit_conform_dict_name cif_core.dic
_audit_conform_dict_version 2.2
_audit_creation_date 2008-05-14T13:56:58-00:00
_audit_creation_method 'WinGX routine CIF_UPDATE'
_cell_angle_alpha 90
_cell_angle_beta 101.462(2)
_cell_angle_gamma 90
_cell_formula_units_Z 16
_cell_length_a 13.5414(5)
_cell_length_b 13.5232(5)
_cell_length_c 16.1341(5)
_cell_measurement_reflns_used 11145
_cell_measurement_temperature 173(2)
_cell_measurement_theta_max 26.022
_cell_measurement_theta_min 3.395
_cell_measurement_wavelength 0.71073
_cell_volume 2895.60(18)
_computing_cell_refinement 'HKL Scalepack (Otwinowski & Minor 1997)'
_computing_data_collection 'Collect (Nonius BV, 1997-2000)'
_computing_data_reduction 'HKL Denzo and Scalepack (Otwinowski & Minor 1997)'
_computing_molecular_graphics 'Ortep-3 for Windows (Farrugia, 1997)'
_computing_publication_material 'WinGX publication routines (Farrugia, 1999)'
_computing_structure_refinement 'SHELXL-97 (Sheldrick, 1997)'
_computing_structure_solution 'SHELXS-97 (Sheldrick, 1997)'
_diffrn_ambient_temperature 173(2)
_diffrn_detector 'CCD plate'
_diffrn_measured_fraction_theta_full 0.991
_diffrn_measured_fraction_theta_max 0.991
_diffrn_measurement_device '95mm CCD camera on \k-goniostat'
_diffrn_measurement_device_type KappaCCD
_diffrn_measurement_method 'CCD rotation images, thick slices'
_diffrn_orient_matrix_type 'by Nonius Collect from scalepack cell'
_diffrn_orient_matrix_UB_11 0.65211E-1
_diffrn_orient_matrix_UB_12 -0.122747E-1
_diffrn_orient_matrix_UB_13 -0.184232E-1
_diffrn_orient_matrix_UB_21 0.101126E-1
_diffrn_orient_matrix_UB_22 0.729004E-1
_diffrn_orient_matrix_UB_23 -0.45407E-2
_diffrn_orient_matrix_UB_31 0.363721E-1
_diffrn_orient_matrix_UB_32 0.17385E-2
_diffrn_orient_matrix_UB_33 0.603282E-1
_diffrn_radiation_monochromator graphite
_diffrn_radiation_probe x-ray
_diffrn_radiation_type MoK\a
_diffrn_radiation_wavelength 0.71073
_diffrn_reflns_av_R_equivalents 0.066
_diffrn_reflns_av_unetI/netI 0.0611
_diffrn_reflns_limit_h_max 16
_diffrn_reflns_limit_h_min -16
_diffrn_reflns_limit_k_max 16
_diffrn_reflns_limit_k_min -16
_diffrn_reflns_limit_l_max 17
_diffrn_reflns_limit_l_min -19
_diffrn_reflns_number 18447
_diffrn_reflns_theta_full 26.03
_diffrn_reflns_theta_max 26.03
_diffrn_reflns_theta_min 3.42
_diffrn_source 'Enraf Nonius FR590'
_exptl_absorpt_coefficient_mu 0.442
_exptl_absorpt_correction_type none
_exptl_crystal_colour colourless
_exptl_crystal_density_diffrn 1.354
_exptl_crystal_density_method 'not measured'
_exptl_crystal_description plate
_exptl_crystal_F_000 1248
_exptl_crystal_size_max 0.2
_exptl_crystal_size_mid 0.2
_exptl_crystal_size_min 0.05
_refine_diff_density_max 0.305
_refine_diff_density_min -0.24
_refine_diff_density_rms 0.051
_refine_ls_extinction_method none
_refine_ls_goodness_of_fit_ref 1.054
_refine_ls_hydrogen_treatment mixed
_refine_ls_matrix_type full
_refine_ls_number_parameters 357
_refine_ls_number_reflns 5654
_refine_ls_number_restraints 0
_refine_ls_restrained_S_all 1.054
_refine_ls_R_factor_all 0.0849
_refine_ls_R_factor_gt 0.0484
_refine_ls_shift/su_max 0
_refine_ls_shift/su_mean 0
_refine_ls_structure_factor_coef Fsqd
_refine_ls_weighting_details 'calc w=1/[\s^2^(Fo^2^)+(0.0392P)^2^+1.7070P] where P=(Fo^2^+2Fc^2^)/3'
_refine_ls_weighting_scheme calc
_refine_ls_wR_factor_gt 0.101
_refine_ls_wR_factor_ref 0.1155
_reflns_number_gt 3939
_reflns_number_total 5654
_reflns_threshold_expression >2sigma(I)
_cod_data_source_file b811191j.txt
_cod_data_source_block may608
_cod_original_sg_symbol_H-M 'P 21/c'
_cod_database_code 7202375

loop_
_symmetry_equiv_pos_as_xyz
'x, y, z'
'-x, y+1/2, -z+1/2'
'-x, -y, -z'
'x, -y-1/2, z-1/2'

loop_
_atom_site_label
_atom_site_type_symbol
_atom_site_fract_x
_atom_site_fract_y
_atom_site_fract_z
_atom_site_U_iso_or_equiv
_atom_site_adp_type
_atom_site_occupancy
_atom_site_symmetry_multiplicity
_atom_site_calc_flag
_atom_site_refinement_flags
_atom_site_disorder_assembly
_atom_site_disorder_group
Cl1 Cl 0.38697(6) 0.94019(5) 0.34747(5) 0.0497(2) Uani 1 1 d . . .
Cl2 Cl 0.51268(6) 0.62072(5) 0.35428(4) 0.0417(2) Uani 1 1 d . . .
Cl3 Cl 0.04621(6) 0.09847(5) 0.89544(4) 0.04185(19) Uani 1 1 d . . .
Cl4 Cl 0.14030(6) 0.02549(5) 0.62233(5) 0.0461(2) Uani 1 1 d . . .
N1 N 0.3844(2) 0.85390(19) 0.5255(2) 0.0488(7) Uani 1 1 d . . .
H1X H 0.389(2) 0.880(2) 0.4833(18) 0.038(9) Uiso 1 1 d . . .
N2 N 0.3825(2) 0.68133(18) 0.48703(16) 0.0429(6) Uani 1 1 d . . .
H2X H 0.408(3) 0.684(3) 0.445(2) 0.081(14) Uiso 1 1 d . . .
N3 N 0.37239(19) 0.7325(2) 0.61482(14) 0.0479(6) Uani 1 1 d . . .
N4 N 0.6123(2) 0.7564(2) 0.23861(16) 0.0452(6) Uani 1 1 d . . .
H4X H 0.587(3) 0.717(3) 0.267(2) 0.065(11) Uiso 1 1 d . . .
N5 N 0.6322(2) 0.6645(2) 0.11438(17) 0.0445(7) Uani 1 1 d . . .
H5X H 0.625(2) 0.614(2) 0.1278(18) 0.036(9) Uiso 1 1 d . . .
N6 N 0.63182(17) 0.82756(16) 0.11924(14) 0.0356(5) Uani 1 1 d . . .
N7 N -0.0686(2) 0.2055(2) 1.02044(18) 0.0510(7) Uani 1 1 d . . .
H7X H -0.050(3) 0.165(3) 0.995(2) 0.055(11) Uiso 1 1 d . . .
N8 N -0.1321(2) 0.11433(19) 1.12767(17) 0.0466(7) Uani 1 1 d . . .
H8X H -0.118(2) 0.060(2) 1.1206(18) 0.044(9) Uiso 1 1 d . . .
N9 N -0.15297(18) 0.27437(16) 1.10774(14) 0.0391(6) Uani 1 1 d . . .
N10 N 0.0851(2) 0.2935(2) 0.79665(17) 0.0443(7) Uani 1 1 d . . .
H10X H 0.075(2) 0.246(2) 0.8127(17) 0.029(9) Uiso 1 1 d . . .
N11 N 0.1390(2) 0.24443(19) 0.66817(16) 0.0476(7) Uani 1 1 d . . .
H11X H 0.139(2) 0.183(3) 0.666(2) 0.055(10) Uiso 1 1 d . . .
N12 N 0.1558(2) 0.39427(16) 0.71935(15) 0.0474(7) Uani 1 1 d . . .
C1 C 0.38164(19) 0.7588(2) 0.53646(16) 0.0335(6) Uani 1 1 d . . .
C2 C 0.3721(2) 0.9024(3) 0.6053(3) 0.0685(11) Uani 1 1 d . . .
H2A H 0.3211 0.9557 0.5942 0.082 Uiso 1 1 calc R . .
H2B H 0.4367 0.9305 0.6357 0.082 Uiso 1 1 calc R . .
C3 C 0.3376(3) 0.8191(3) 0.6549(2) 0.0654(11) Uani 1 1 d . . .
H3A H 0.3694 0.823 0.7156 0.079 Uiso 1 1 calc R . .
H3B H 0.2634 0.8189 0.6489 0.079 Uiso 1 1 calc R . .
C4 C 0.3391(3) 0.6309(3) 0.6121(2) 0.0633(10) Uani 1 1 d . . .
H4A H 0.2648 0.6263 0.6031 0.076 Uiso 1 1 calc R . .
H4B H 0.3693 0.5951 0.6646 0.076 Uiso 1 1 calc R . .
C5 C 0.3779(3) 0.5920(2) 0.5370(2) 0.0617(10) Uani 1 1 d . . .
H5A H 0.4454 0.5617 0.5546 0.074 Uiso 1 1 calc R . .
H5B H 0.3311 0.5428 0.5051 0.074 Uiso 1 1 calc R . .
C6 C 0.62234(19) 0.7426(2) 0.16043(17) 0.0352(6) Uani 1 1 d . . .
C7 C 0.6114(3) 0.8637(2) 0.25460(19) 0.0527(8) Uani 1 1 d . . .
H7A H 0.6529 0.8805 0.3105 0.063 Uiso 1 1 calc R . .
H7B H 0.5419 0.8883 0.2517 0.063 Uiso 1 1 calc R . .
C8 C 0.6571(2) 0.9060(2) 0.18274(18) 0.0442(7) Uani 1 1 d . . .
H8A H 0.6256 0.9697 0.162 0.053 Uiso 1 1 calc R . .
H8B H 0.7309 0.915 0.2001 0.053 Uiso 1 1 calc R . .
C9 C 0.6796(2) 0.8050(2) 0.04748(18) 0.0424(7) Uani 1 1 d . . .
H9A H 0.7538 0.8121 0.0627 0.051 Uiso 1 1 calc R . .
H9B H 0.653 0.8472 -0.002 0.051 Uiso 1 1 calc R . .
C10 C 0.6482(2) 0.6964(2) 0.03111(19) 0.0465(7) Uani 1 1 d . . .
H10A H 0.5855 0.6908 -0.0123 0.056 Uiso 1 1 calc R . .
H10B H 0.702 0.6574 0.013 0.056 Uiso 1 1 calc R . .
C11 C -0.1151(2) 0.19131(19) 1.08302(17) 0.0339(6) Uani 1 1 d . . .
C12 C -0.0663(2) 0.3110(2) 1.00096(19) 0.0449(7) Uani 1 1 d . . .
H12A H -0.1079 0.3256 0.9446 0.054 Uiso 1 1 calc R . .
H12B H 0.0034 0.3339 1.0026 0.054 Uiso 1 1 calc R . .
C13 C -0.1108(2) 0.3592(2) 1.07137(19) 0.0413(7) Uani 1 1 d . . .
H13A H -0.0579 0.3921 1.1136 0.05 Uiso 1 1 calc R . .
H13B H -0.1636 0.408 1.0482 0.05 Uiso 1 1 calc R . .
C14 C -0.1797(2) 0.2588(2) 1.19035(18) 0.0416(7) Uani 1 1 d . . .
H14A H -0.2443 0.2912 1.1938 0.05 Uiso 1 1 calc R . .
H14B H -0.1262 0.283 1.2369 0.05 Uiso 1 1 calc R . .
C15 C -0.1887(2) 0.1454(2) 1.19169(19) 0.0474(8) Uani 1 1 d . . .
H15A H -0.1584 0.1183 1.248 0.057 Uiso 1 1 calc R . .
H15B H -0.26 0.1241 1.1764 0.057 Uiso 1 1 calc R . .
C16 C 0.12529(19) 0.30286(18) 0.72921(16) 0.0317(6) Uani 1 1 d . . .
C17 C 0.0905(3) 0.3883(2) 0.8415(2) 0.0533(8) Uani 1 1 d . . .
H17A H 0.1398 0.3853 0.8957 0.064 Uiso 1 1 calc R . .
H17B H 0.0238 0.4073 0.8528 0.064 Uiso 1 1 calc R . .
C18 C 0.1250(2) 0.4608(2) 0.78001(18) 0.0436(7) Uani 1 1 d . . .
H18A H 0.0691 0.5042 0.7527 0.052 Uiso 1 1 calc R . .
H18B H 0.1819 0.502 0.8089 0.052 Uiso 1 1 calc R . .
C19 C 0.1859(3) 0.4068(2) 0.63990(19) 0.0485(8) Uani 1 1 d . . .
H19A H 0.2533 0.4379 0.6471 0.058 Uiso 1 1 calc R . .
H19B H 0.1365 0.4472 0.6005 0.058 Uiso 1 1 calc R . .
C20 C 0.1877(2) 0.2994(2) 0.60916(18) 0.0445(7) Uani 1 1 d . . .
H20A H 0.1497 0.2925 0.5504 0.053 Uiso 1 1 calc R . .
H20B H 0.2577 0.2763 0.6121 0.053 Uiso 1 1 calc R . .

loop_
_atom_site_aniso_label
_atom_site_aniso_U_11
_atom_site_aniso_U_22
_atom_site_aniso_U_33
_atom_site_aniso_U_23
_atom_site_aniso_U_13
_atom_site_aniso_U_12
Cl1 0.0563(5) 0.0336(4) 0.0638(5) -0.0062(3) 0.0231(4) -0.0069(3)
Cl2 0.0581(5) 0.0344(4) 0.0337(3) 0.0023(3) 0.0121(3) -0.0035(3)
Cl3 0.0596(5) 0.0255(3) 0.0462(4) -0.0049(3) 0.0243(3) 0.0001(3)
Cl4 0.0428(4) 0.0306(4) 0.0630(5) -0.0086(3) 0.0062(3) 0.0060(3)
N1 0.0501(17) 0.0362(15) 0.0596(18) 0.0036(14) 0.0094(14) 0.0005(12)
N2 0.0541(17) 0.0378(14) 0.0361(14) -0.0010(12) 0.0074(12) 0.0069(12)
N3 0.0515(16) 0.0598(17) 0.0339(13) -0.0061(12) 0.0122(11) -0.0106(13)
N4 0.0496(16) 0.0488(16) 0.0374(14) 0.0065(12) 0.0089(12) -0.0123(13)
N5 0.0532(17) 0.0287(14) 0.0492(16) 0.0055(13) 0.0045(12) -0.0072(12)
N6 0.0364(13) 0.0327(12) 0.0387(12) 0.0054(10) 0.0101(10) -0.0001(10)
N7 0.0629(19) 0.0373(15) 0.0626(18) -0.0098(14) 0.0362(15) -0.0014(13)
N8 0.0581(18) 0.0235(13) 0.0643(17) 0.0053(12) 0.0271(14) 0.0097(12)
N9 0.0501(15) 0.0271(12) 0.0457(13) 0.0025(10) 0.0228(11) 0.0046(11)
N10 0.0528(17) 0.0352(15) 0.0485(16) 0.0097(13) 0.0191(13) -0.0024(13)
N11 0.073(2) 0.0255(14) 0.0490(15) -0.0015(12) 0.0240(13) -0.0037(13)
N12 0.0760(19) 0.0241(12) 0.0498(15) -0.0029(11) 0.0310(13) -0.0054(12)
C1 0.0324(15) 0.0337(16) 0.0343(15) -0.0003(12) 0.0067(11) -0.0009(12)
C2 0.0374(19) 0.058(2) 0.110(3) -0.048(2) 0.0143(19) -0.0018(16)
C3 0.042(2) 0.106(3) 0.0492(19) -0.036(2) 0.0118(15) -0.006(2)
C4 0.058(2) 0.070(2) 0.056(2) 0.0253(19) -0.0039(17) -0.0216(19)
C5 0.076(3) 0.0359(17) 0.064(2) 0.0071(16) -0.0092(18) -0.0029(17)
C6 0.0285(15) 0.0368(16) 0.0378(16) 0.0091(13) 0.0005(12) -0.0047(12)
C7 0.0484(19) 0.064(2) 0.0452(17) -0.0066(16) 0.0085(15) 0.0055(16)
C8 0.0477(18) 0.0308(15) 0.0513(18) 0.0016(13) 0.0026(14) 0.0018(13)
C9 0.0417(17) 0.0445(17) 0.0429(16) 0.0096(13) 0.0130(13) -0.0018(14)
C10 0.0469(19) 0.0476(18) 0.0466(17) -0.0004(14) 0.0131(14) 0.0042(15)
C11 0.0330(15) 0.0282(14) 0.0413(15) -0.0060(12) 0.0095(12) 0.0024(12)
C12 0.0473(19) 0.0430(17) 0.0471(17) 0.0025(14) 0.0158(14) -0.0049(14)
C13 0.0412(17) 0.0286(15) 0.0556(18) 0.0024(13) 0.0132(14) -0.0014(12)
C14 0.0446(18) 0.0384(16) 0.0461(17) 0.0030(13) 0.0193(14) 0.0125(14)
C15 0.056(2) 0.0399(17) 0.0514(18) 0.0104(14) 0.0227(15) 0.0077(15)
C16 0.0326(15) 0.0260(13) 0.0362(14) 0.0040(12) 0.0060(12) 0.0017(11)
C17 0.067(2) 0.0499(19) 0.0488(18) 0.0017(15) 0.0242(16) 0.0131(17)
C18 0.0503(18) 0.0332(15) 0.0477(17) -0.0050(13) 0.0104(14) 0.0072(13)
C19 0.059(2) 0.0375(16) 0.0543(18) 0.0086(14) 0.0248(16) -0.0052(15)
C20 0.0514(19) 0.0459(17) 0.0387(15) 0.0002(14) 0.0146(14) 0.0041(15)

loop_
_atom_type_symbol
_atom_type_description
_atom_type_scat_dispersion_real
_atom_type_scat_dispersion_imag
_atom_type_scat_source
C C 0.0033 0.0016 'International Tables Vol C Tables 4.2.6.8 and 6.1.1.4'
H H 0 0 'International Tables Vol C Tables 4.2.6.8 and 6.1.1.4'
Cl Cl 0.1484 0.1585 'International Tables Vol C Tables 4.2.6.8 and 6.1.1.4'
N N 0.0061 0.0033 'International Tables Vol C Tables 4.2.6.8 and 6.1.1.4'

loop_
_geom_angle_atom_site_label_1
_geom_angle_atom_site_label_2
_geom_angle_atom_site_label_3
_geom_angle
_geom_angle_site_symmetry_1
_geom_angle_site_symmetry_3
_geom_angle_publ_flag
C1 N1 C2 108.0(3) . . ?
C1 N1 H1X 125(2) . . ?
C2 N1 H1X 127(2) . . ?
C1 N2 C5 108.5(2) . . ?
C1 N2 H2X 121(3) . . ?
C5 N2 H2X 124(3) . . ?
C1 N3 C4 108.1(2) . . ?
C1 N3 C3 107.7(3) . . ?
C4 N3 C3 130.5(3) . . ?
C6 N4 C7 108.4(2) . . ?
C6 N4 H4X 125(3) . . ?
C7 N4 H4X 122(3) . . ?
C6 N5 C10 109.3(2) . . ?
C6 N5 H5X 123(2) . . ?
C10 N5 H5X 127(2) . . ?
C6 N6 C9 108.2(2) . . ?
C6 N6 C8 107.7(2) . . ?
C9 N6 C8 128.6(2) . . ?
C11 N7 C12 110.0(2) . . ?
C11 N7 H7X 125(3) . . ?
C12 N7 H7X 124(3) . . ?
C11 N8 C15 109.5(2) . . ?
C11 N8 H8X 126(2) . . ?
C15 N8 H8X 124(2) . . ?
C11 N9 C13 109.8(2) . . ?
C11 N9 C14 109.4(2) . . ?
C13 N9 C14 131.9(2) . . ?
C16 N10 C17 109.6(2) . . ?
C16 N10 H10X 122(2) . . ?
C17 N10 H10X 127(2) . . ?
C16 N11 C20 109.5(2) . . ?
C16 N11 H11X 129(2) . . ?
C20 N11 H11X 119(2) . . ?
C16 N12 C19 111.7(2) . . ?
C16 N12 C18 111.0(2) . . ?
C19 N12 C18 134.6(2) . . ?
N1 C1 N2 134.5(3) . . ?
N1 C1 N3 113.6(3) . . ?
N2 C1 N3 111.9(2) . . ?
N1 C2 C3 103.3(3) . . ?
N1 C2 H2A 111.1 . . ?
C3 C2 H2A 111.1 . . ?
N1 C2 H2B 111.1 . . ?
C3 C2 H2B 111.1 . . ?
H2A C2 H2B 109.1 . . ?
N3 C3 C2 101.6(2) . . ?
N3 C3 H3A 111.4 . . ?
C2 C3 H3A 111.4 . . ?
N3 C3 H3B 111.4 . . ?
C2 C3 H3B 111.4 . . ?
H3A C3 H3B 109.3 . . ?
N3 C4 C5 101.5(3) . . ?
N3 C4 H4A 111.5 . . ?
C5 C4 H4A 111.5 . . ?
N3 C4 H4B 111.5 . . ?
C5 C4 H4B 111.5 . . ?
H4A C4 H4B 109.3 . . ?
N2 C5 C4 102.4(3) . . ?
N2 C5 H5A 111.3 . . ?
C4 C5 H5A 111.3 . . ?
N2 C5 H5B 111.3 . . ?
C4 C5 H5B 111.3 . . ?
H5A C5 H5B 109.2 . . ?
N4 C6 N5 134.6(3) . . ?
N4 C6 N6 113.1(3) . . ?
N5 C6 N6 112.1(2) . . ?
N4 C7 C8 102.5(2) . . ?
N4 C7 H7A 111.3 . . ?
C8 C7 H7A 111.3 . . ?
N4 C7 H7B 111.3 . . ?
C8 C7 H7B 111.3 . . ?
H7A C7 H7B 109.2 . . ?
N6 C8 C7 100.7(2) . . ?
N6 C8 H8A 111.6 . . ?
C7 C8 H8A 111.6 . . ?
N6 C8 H8B 111.6 . . ?
C7 C8 H8B 111.6 . . ?
H8A C8 H8B 109.4 . . ?
N6 C9 C10 100.6(2) . . ?
N6 C9 H9A 111.7 . . ?
C10 C9 H9A 111.7 . . ?
N6 C9 H9B 111.7 . . ?
C10 C9 H9B 111.7 . . ?
H9A C9 H9B 109.4 . . ?
N5 C10 C9 102.1(2) . . ?
N5 C10 H10A 111.3 . . ?
C9 C10 H10A 111.3 . . ?
N5 C10 H10B 111.3 . . ?
C9 C10 H10B 111.3 . . ?
H10A C10 H10B 109.2 . . ?
N7 C11 N8 134.8(3) . . ?
N7 C11 N9 112.5(2) . . ?
N8 C11 N9 112.7(2) . . ?
N7 C12 C13 103.2(2) . . ?
N7 C12 H12A 111.1 . . ?
C13 C12 H12A 111.1 . . ?
N7 C12 H12B 111.1 . . ?
C13 C12 H12B 111.1 . . ?
H12A C12 H12B 109.1 . . ?
N9 C13 C12 101.9(2) . . ?
N9 C13 H13A 111.4 . . ?
C12 C13 H13A 111.4 . . ?
N9 C13 H13B 111.4 . . ?
C12 C13 H13B 111.4 . . ?
H13A C13 H13B 109.2 . . ?
N9 C14 C15 101.0(2) . . ?
N9 C14 H14A 111.6 . . ?
C15 C14 H14A 111.6 . . ?
N9 C14 H14B 111.6 . . ?
C15 C14 H14B 111.6 . . ?
H14A C14 H14B 109.4 . . ?
N8 C15 C14 102.8(2) . . ?
N8 C15 H15A 111.2 . . ?
C14 C15 H15A 111.2 . . ?
N8 C15 H15B 111.2 . . ?
C14 C15 H15B 111.2 . . ?
H15A C15 H15B 109.1 . . ?
N11 C16 N10 135.3(3) . . ?
N11 C16 N12 112.3(2) . . ?
N10 C16 N12 112.3(2) . . ?
N10 C17 C18 103.4(2) . . ?
N10 C17 H17A 111.1 . . ?
C18 C17 H17A 111.1 . . ?
N10 C17 H17B 111.1 . . ?
C18 C17 H17B 111.1 . . ?
H17A C17 H17B 109 . . ?
N12 C18 C17 101.9(2) . . ?
N12 C18 H18A 111.4 . . ?
C17 C18 H18A 111.4 . . ?
N12 C18 H18B 111.4 . . ?
C17 C18 H18B 111.4 . . ?
H18A C18 H18B 109.3 . . ?
N12 C19 C20 101.7(2) . . ?
N12 C19 H19A 111.4 . . ?
C20 C19 H19A 111.4 . . ?
N12 C19 H19B 111.4 . . ?
C20 C19 H19B 111.4 . . ?
H19A C19 H19B 109.3 . . ?
N11 C20 C19 103.4(2) . . ?
N11 C20 H20A 111.1 . . ?
C19 C20 H20A 111.1 . . ?
N11 C20 H20B 111.1 . . ?
C19 C20 H20B 111.1 . . ?
H20A C20 H20B 109 . . ?

loop_
_geom_bond_atom_site_label_1
_geom_bond_atom_site_label_2
_geom_bond_distance
_geom_bond_site_symmetry_2
_geom_bond_publ_flag
N1 C1 1.300(4) . ?
N1 C2 1.483(4) . ?
N1 H1X 0.78(3) . ?
N2 C1 1.318(4) . ?
N2 C5 1.460(4) . ?
N2 H2X 0.83(4) . ?
N3 C1 1.343(3) . ?
N3 C4 1.445(4) . ?
N3 C3 1.460(4) . ?
N4 C6 1.309(4) . ?
N4 C7 1.474(4) . ?
N4 H4X 0.82(4) . ?
N5 C6 1.314(4) . ?
N5 C10 1.467(4) . ?
N5 H5X 0.73(3) . ?
N6 C6 1.346(3) . ?
N6 C9 1.467(4) . ?
N6 C8 1.467(4) . ?
N7 C11 1.306(4) . ?
N7 C12 1.463(4) . ?
N7 H7X 0.75(3) . ?
N8 C11 1.312(4) . ?
N8 C15 1.464(4) . ?
N8 H8X 0.78(3) . ?
N9 C11 1.329(3) . ?
N9 C13 1.456(3) . ?
N9 C14 1.464(3) . ?
N10 C16 1.316(4) . ?
N10 C17 1.466(4) . ?
N10 H10X 0.71(3) . ?
N11 C16 1.305(4) . ?
N11 C20 1.464(4) . ?
N11 H11X 0.83(3) . ?
N12 C16 1.323(3) . ?
N12 C19 1.430(4) . ?
N12 C18 1.450(3) . ?
C2 C3 1.509(5) . ?
C2 H2A 0.99 . ?
C2 H2B 0.99 . ?
C3 H3A 0.99 . ?
C3 H3B 0.99 . ?
C4 C5 1.509(5) . ?
C4 H4A 0.99 . ?
C4 H4B 0.99 . ?
C5 H5A 0.99 . ?
C5 H5B 0.99 . ?
C7 C8 1.530(4) . ?
C7 H7A 0.99 . ?
C7 H7B 0.99 . ?
C8 H8A 0.99 . ?
C8 H8B 0.99 . ?
C9 C10 1.537(4) . ?
C9 H9A 0.99 . ?
C9 H9B 0.99 . ?
C10 H10A 0.99 . ?
C10 H10B 0.99 . ?
C12 C13 1.533(4) . ?
C12 H12A 0.99 . ?
C12 H12B 0.99 . ?
C13 H13A 0.99 . ?
C13 H13B 0.99 . ?
C14 C15 1.539(4) . ?
C14 H14A 0.99 . ?
C14 H14B 0.99 . ?
C15 H15A 0.99 . ?
C15 H15B 0.99 . ?
C17 C18 1.532(4) . ?
C17 H17A 0.99 . ?
C17 H17B 0.99 . ?
C18 H18A 0.99 . ?
C18 H18B 0.99 . ?
C19 C20 1.537(4) . ?
C19 H19A 0.99 . ?
C19 H19B 0.99 . ?
C20 H20A 0.99 . ?
C20 H20B 0.99 . ?
